data_2221463
loop_
_publ_author_name
'Sun, Xiao-Jun'
'Zhou, Jian-Feng'
'Zhang, Zai-Chao'
'Wang, Yu-Jie'

_publ_section_title
;
 2-(4-Chlorophenyl)-3-<i>p</i>-tolyl-1,3-thiazolidin-4-one
;
_journal_coeditor_code NG2565
_journal_issue 4
_journal_name_full 'Acta Crystallographica Section E'
_journal_page_first o874
_journal_paper_doi 10.1107/S1600536809010307
_journal_volume 65
_journal_year 2009
_chemical_formula_iupac 'C16 H14 Cl N O S'
_chemical_formula_moiety 'C16 H14 Cl N O S'
_chemical_formula_sum 'C16 H14 Cl N O S'
_chemical_formula_weight 303.79
_chemical_name_systematic
;
2-(4-Chlorophenyl)-3-<i>p</i>-tolyl-1,3-thiazolidin-4-one
;
_space_group_IT_number 61
_symmetry_cell_setting orthorhombic
_symmetry_space_group_name_Hall '-P 2ac 2ab'
_symmetry_space_group_name_H-M 'P b c a'
_atom_sites_solution_hydrogens geom
_atom_sites_solution_primary direct
_atom_sites_solution_secondary difmap
_cell_angle_alpha 90.00
_cell_angle_beta 90.00
_cell_angle_gamma 90.00
_cell_formula_units_Z 8
_cell_length_a 12.1591(4)
_cell_length_b 13.0708(4)
_cell_length_c 18.5125(7)
_cell_measurement_reflns_used 2211
_cell_measurement_temperature 296(2)
_cell_measurement_theta_max 25.04
_cell_measurement_theta_min 2.54
_cell_volume 2942.18(17)
_computing_cell_refinement 'SAINT (Bruker, 2004)'
_computing_data_collection 'APEX2 (Bruker, 2004)'
_computing_data_reduction 'SAINT (Bruker, 2004)'
_computing_molecular_graphics 'ORTEP-3 for Windows (Farrugia, 1997)'
_computing_publication_material 'SHELXL97 (Sheldrick, 2008) and PLATON (Spek, 2009)'
_computing_structure_refinement 'SHELXL97 (Sheldrick, 2008)'
_computing_structure_solution 'SHELXS97 (Sheldrick, 2008)'
_diffrn_ambient_temperature 296(2)
_diffrn_detector_area_resol_mean 0
_diffrn_measured_fraction_theta_full 0.999
_diffrn_measured_fraction_theta_max 0.999
_diffrn_measurement_device_type 'Bruker APEXII area-detector'
_diffrn_measurement_method w\
_diffrn_radiation_monochromator graphite
_diffrn_radiation_source 'fine-focus sealed tube'
_diffrn_radiation_type MoK\a
_diffrn_radiation_wavelength 0.71073
_diffrn_reflns_av_R_equivalents 0.0582
_diffrn_reflns_av_sigmaI/netI 0.0444
_diffrn_reflns_limit_h_max 15
_diffrn_reflns_limit_h_min -14
_diffrn_reflns_limit_k_max 16
_diffrn_reflns_limit_k_min -16
_diffrn_reflns_limit_l_max 24
_diffrn_reflns_limit_l_min -24
_diffrn_reflns_number 16959
_diffrn_reflns_theta_full 27.50
_diffrn_reflns_theta_max 27.50
_diffrn_reflns_theta_min 2.20
_diffrn_standards_decay_% 0
_diffrn_standards_interval_count 0
_diffrn_standards_number 0
_exptl_absorpt_coefficient_mu 0.396
_exptl_absorpt_correction_T_max .92
_exptl_absorpt_correction_T_min .85
_exptl_absorpt_correction_type multi-scan
_exptl_absorpt_process_details '(SADABS; Bruker, 2000)'
_exptl_crystal_colour colorless
_exptl_crystal_density_diffrn 1.372
_exptl_crystal_density_method 'not measured'
_exptl_crystal_description plate
_exptl_crystal_F_000 1264
_exptl_crystal_size_max .40
_exptl_crystal_size_mid .35
_exptl_crystal_size_min .20
_refine_diff_density_max 0.225
_refine_diff_density_min -0.338
_refine_ls_extinction_method none
_refine_ls_goodness_of_fit_ref 1.024
_refine_ls_hydrogen_treatment constr
_refine_ls_matrix_type full
_refine_ls_number_parameters 182
_refine_ls_number_reflns 3377
_refine_ls_number_restraints 0
_refine_ls_restrained_S_all 1.024
_refine_ls_R_factor_all 0.0771
_refine_ls_R_factor_gt 0.0435
_refine_ls_shift/su_max 0.002
_refine_ls_shift/su_mean 0.000
_refine_ls_structure_factor_coef Fsqd
_refine_ls_weighting_details 'calc w=1/[\s^2^(Fo^2^)+(0.0467P)^2^+0.6312P] where P=(Fo^2^+2Fc^2^)/3'
_refine_ls_weighting_scheme calc
_refine_ls_wR_factor_gt 0.0989
_refine_ls_wR_factor_ref 0.1147
_reflns_number_gt 2205
_reflns_number_total 3377
_reflns_threshold_expression I>2\(I)
_cod_data_source_file ng2565.cif
_cod_data_source_block I
_cod_depositor_comments
;
The following automatic conversions were performed:
'_symmetry_cell_setting' value 'Orthorhombic' changed to 'orthorhombic'
according to '/home/saulius/struct/CIF-dictionaries/cif_core.dic'
dictionary named 'cif_core.dic' version 2.4.1 from 2010-06-29.

Automatic conversion script
Id: cif_fix_enum 1527 2010-12-29 10:47:43Z saulius 

The following automatic conversions were performed:

'_symmetry_cell_setting' value 'Orthorhombic' changed to
'orthorhombic' according to
/home/saulius/struct/CIF-dictionaries/cif_core.dic dictionary named
'cif_core.dic' version 2.4.1 from 2010-06-29.

Automatic conversion script
Id: cif_fix_values 1715 2011-07-08 13:25:40Z adriana 
;
_cod_database_code 2221463
_cod_database_fobs_code 2221463

loop_
_symmetry_equiv_pos_as_xyz
'x, y, z'
'-x+1/2, -y, z+1/2'
'-x, y+1/2, -z+1/2'
'x+1/2, -y+1/2, -z'
'-x, -y, -z'
'x-1/2, y, -z-1/2'
'x, -y-1/2, z-1/2'
'-x-1/2, y-1/2, z'

loop_
_atom_site_type_symbol
_atom_site_label
_atom_site_fract_x
_atom_site_fract_y
_atom_site_fract_z
_atom_site_U_iso_or_equiv
_atom_site_adp_type
_atom_site_calc_flag
_atom_site_refinement_flags
_atom_site_occupancy
_atom_site_disorder_assembly
_atom_site_disorder_group
C C1 0.66878(17) 0.93240(14) 0.34463(11) 0.0402(5) Uani d . 1 . .
H H1 0.6105 0.9535 0.3112 0.048 Uiso calc R 1 . .
C C2 0.85314(18) 0.96718(14) 0.30086(12) 0.0399(5) Uani d . 1 . .
C C3 0.83681(18) 1.05986(15) 0.34764(13) 0.0467(6) Uani d . 1 . .
H H3A 0.8310 1.1207 0.3179 0.056 Uiso calc R 1 . .
H H3B 0.8990 1.0681 0.3800 0.056 Uiso calc R 1 . .
C C4 0.62581(16) 0.85053(14) 0.39467(11) 0.0368(5) Uani d . 1 . .
C C5 0.69556(17) 0.79865(16) 0.44122(12) 0.0434(5) Uani d . 1 . .
H H5 0.7708 0.8112 0.4391 0.052 Uiso calc R 1 . .
C C6 0.65582(18) 0.72901(15) 0.49046(12) 0.0441(5) Uani d . 1 . .
H H6 0.7033 0.6949 0.5217 0.053 Uiso calc R 1 . .
C C7 0.54441(18) 0.71086(15) 0.49257(12) 0.0429(5) Uani d . 1 . .
C C8 0.47397(18) 0.75886(19) 0.44628(14) 0.0546(6) Uani d . 1 . .
H H8 0.3990 0.7448 0.4478 0.065 Uiso calc R 1 . .
C C9 0.51497(18) 0.82863(18) 0.39704(13) 0.0508(6) Uani d . 1 . .
H H9 0.4673 0.8611 0.3652 0.061 Uiso calc R 1 . .
C C10 0.76107(17) 0.81131(14) 0.25927(11) 0.0380(5) Uani d . 1 . .
C C11 0.84795(18) 0.74324(15) 0.25858(13) 0.0468(5) Uani d . 1 . .
H H11 0.9090 0.7546 0.2877 0.056 Uiso calc R 1 . .
C C12 0.8436(2) 0.65774(16) 0.21407(14) 0.0552(6) Uani d . 1 . .
H H12 0.9030 0.6130 0.2130 0.066 Uiso calc R 1 . .
C C13 0.7532(2) 0.63756(16) 0.17140(12) 0.0519(6) Uani d . 1 . .
C C14 0.6660(2) 0.70546(16) 0.17427(12) 0.0510(6) Uani d . 1 . .
H H14 0.6037 0.6929 0.1465 0.061 Uiso calc R 1 . .
C C15 0.66950(18) 0.79175(15) 0.21761(12) 0.0433(5) Uani d . 1 . .
H H15 0.6101 0.8365 0.2186 0.052 Uiso calc R 1 . .
C C16 0.7492(3) 0.54493(19) 0.12222(16) 0.0780(9) Uani d . 1 . .
H H16A 0.8176 0.5085 0.1252 0.117 Uiso calc R 1 . .
H H16B 0.7372 0.5668 0.0733 0.117 Uiso calc R 1 . .
H H16C 0.6902 0.5008 0.1370 0.117 Uiso calc R 1 . .
Cl Cl1 0.49492(5) 0.62309(5) 0.55527(4) 0.0680(2) Uani d . 1 . .
N N1 0.76603(13) 0.90125(11) 0.30369(9) 0.0371(4) Uani d . 1 . .
O O1 0.93527(13) 0.95428(11) 0.26448(9) 0.0529(4) Uani d . 1 . .
S S1 0.71335(6) 1.04265(4) 0.39863(3) 0.0568(2) Uani d . 1 . .

loop_
_atom_site_aniso_label
_atom_site_aniso_U_11
_atom_site_aniso_U_22
_atom_site_aniso_U_33
_atom_site_aniso_U_12
_atom_site_aniso_U_13
_atom_site_aniso_U_23
C1 0.0406(12) 0.0425(11) 0.0373(12) 0.0056(9) 0.0029(10) 0.0017(9)
C2 0.0395(12) 0.0439(11) 0.0364(12) 0.0001(9) -0.0021(10) 0.0069(9)
C3 0.0489(13) 0.0427(11) 0.0484(14) -0.0029(9) -0.0055(11) 0.0022(10)
C4 0.0358(11) 0.0427(10) 0.0319(11) 0.0016(8) 0.0025(9) -0.0025(9)
C5 0.0305(11) 0.0568(12) 0.0429(13) -0.0040(9) -0.0001(10) 0.0055(10)
C6 0.0405(13) 0.0533(12) 0.0385(13) 0.0006(9) -0.0027(10) 0.0038(10)
C7 0.0431(13) 0.0470(11) 0.0385(12) -0.0054(9) 0.0083(10) -0.0005(9)
C8 0.0306(12) 0.0760(15) 0.0571(16) -0.0067(10) 0.0021(11) 0.0084(13)
C9 0.0403(13) 0.0668(14) 0.0452(14) 0.0062(10) -0.0020(11) 0.0077(12)
C10 0.0431(12) 0.0387(10) 0.0322(11) -0.0010(8) 0.0073(10) 0.0046(8)
C11 0.0419(13) 0.0472(11) 0.0512(15) 0.0024(9) 0.0064(11) 0.0056(10)
C12 0.0616(16) 0.0423(11) 0.0616(17) 0.0112(10) 0.0206(14) 0.0076(11)
C13 0.0736(17) 0.0411(11) 0.0409(13) -0.0031(11) 0.0150(13) 0.0008(10)
C14 0.0659(16) 0.0492(12) 0.0379(13) -0.0041(11) -0.0044(12) 0.0001(10)
C15 0.0489(13) 0.0429(11) 0.0381(12) 0.0045(9) -0.0015(10) 0.0013(9)
C16 0.120(2) 0.0507(14) 0.0634(18) 0.0008(15) 0.0190(18) -0.0083(13)
Cl1 0.0592(4) 0.0747(4) 0.0701(5) -0.0107(3) 0.0135(3) 0.0234(4)
N1 0.0368(9) 0.0405(8) 0.0339(9) -0.0006(7) 0.0038(8) -0.0005(7)
O1 0.0424(9) 0.0556(9) 0.0606(11) -0.0043(7) 0.0109(8) 0.0000(8)
S1 0.0723(5) 0.0469(3) 0.0513(4) -0.0062(3) 0.0169(3) -0.0087(3)

loop_
_atom_type_symbol
_atom_type_description
_atom_type_scat_dispersion_real
_atom_type_scat_dispersion_imag
_atom_type_scat_source
C C 0.0033 0.0016 'International Tables Vol C Tables 4.2.6.8 and 6.1.1.4'
H H 0.0000 0.0000 'International Tables Vol C Tables 4.2.6.8 and 6.1.1.4'
N N 0.0061 0.0033 'International Tables Vol C Tables 4.2.6.8 and 6.1.1.4'
O O 0.0106 0.0060 'International Tables Vol C Tables 4.2.6.8 and 6.1.1.4'
S S 0.1246 0.1234 'International Tables Vol C Tables 4.2.6.8 and 6.1.1.4'
Cl Cl 0.1484 0.1585 'International Tables Vol C Tables 4.2.6.8 and 6.1.1.4'

loop_
_geom_angle_atom_site_label_1
_geom_angle_atom_site_label_2
_geom_angle_atom_site_label_3
_geom_angle_site_symmetry_1
_geom_angle_site_symmetry_3
_geom_angle
_geom_angle_publ_flag
N1 C1 C4 . . 113.63(15) ?
N1 C1 S1 . . 105.19(13) ?
C4 C1 S1 . . 108.94(14) ?
N1 C1 H1 . . 109.6 ?
C4 C1 H1 . . 109.6 ?
S1 C1 H1 . . 109.6 ?
O1 C2 N1 . . 124.76(19) ?
O1 C2 C3 . . 122.66(19) ?
N1 C2 C3 . . 112.58(19) ?
C2 C3 S1 . . 108.30(14) ?
C2 C3 H3A . . 110.0 ?
S1 C3 H3A . . 110.0 ?
C2 C3 H3B . . 110.0 ?
S1 C3 H3B . . 110.0 ?
H3A C3 H3B . . 108.4 ?
C9 C4 C5 . . 118.47(19) ?
C9 C4 C1 . . 120.36(19) ?
C5 C4 C1 . . 121.12(18) ?
C6 C5 C4 . . 121.38(19) ?
C6 C5 H5 . . 119.3 ?
C4 C5 H5 . . 119.3 ?
C5 C6 C7 . . 118.6(2) ?
C5 C6 H6 . . 120.7 ?
C7 C6 H6 . . 120.7 ?
C8 C7 C6 . . 121.4(2) ?
C8 C7 Cl1 . . 120.35(17) ?
C6 C7 Cl1 . . 118.25(17) ?
C7 C8 C9 . . 119.4(2) ?
C7 C8 H8 . . 120.3 ?
C9 C8 H8 . . 120.3 ?
C4 C9 C8 . . 120.7(2) ?
C4 C9 H9 . . 119.7 ?
C8 C9 H9 . . 119.7 ?
C15 C10 C11 . . 119.55(19) ?
C15 C10 N1 . . 120.41(18) ?
C11 C10 N1 . . 120.04(19) ?
C10 C11 C12 . . 119.6(2) ?
C10 C11 H11 . . 120.2 ?
C12 C11 H11 . . 120.2 ?
C13 C12 C11 . . 121.6(2) ?
C13 C12 H12 . . 119.2 ?
C11 C12 H12 . . 119.2 ?
C12 C13 C14 . . 117.8(2) ?
C12 C13 C16 . . 121.6(2) ?
C14 C13 C16 . . 120.7(3) ?
C13 C14 C15 . . 121.4(2) ?
C13 C14 H14 . . 119.3 ?
C15 C14 H14 . . 119.3 ?
C10 C15 C14 . . 120.0(2) ?
C10 C15 H15 . . 120.0 ?
C14 C15 H15 . . 120.0 ?
C13 C16 H16A . . 109.5 ?
C13 C16 H16B . . 109.5 ?
H16A C16 H16B . . 109.5 ?
C13 C16 H16C . . 109.5 ?
H16A C16 H16C . . 109.5 ?
H16B C16 H16C . . 109.5 ?
C2 N1 C10 . . 121.80(17) ?
C2 N1 C1 . . 118.11(16) ?
C10 N1 C1 . . 119.39(15) ?
C3 S1 C1 . . 93.39(9) ?

loop_
_geom_bond_atom_site_label_1
_geom_bond_atom_site_label_2
_geom_bond_site_symmetry_2
_geom_bond_distance
_geom_bond_publ_flag
C1 N1 . 1.462(2) ?
C1 C4 . 1.509(3) ?
C1 S1 . 1.836(2) ?
C1 H1 . 0.9800 ?
C2 O1 . 1.216(2) ?
C2 N1 . 1.366(3) ?
C2 C3 . 1.502(3) ?
C3 S1 . 1.787(2) ?
C3 H3A . 0.9700 ?
C3 H3B . 0.9700 ?
C4 C9 . 1.378(3) ?
C4 C5 . 1.386(3) ?
C5 C6 . 1.376(3) ?
C5 H5 . 0.9300 ?
C6 C7 . 1.376(3) ?
C6 H6 . 0.9300 ?
C7 C8 . 1.364(3) ?
C7 Cl1 . 1.740(2) ?
C8 C9 . 1.382(3) ?
C8 H8 . 0.9300 ?
C9 H9 . 0.9300 ?
C10 C15 . 1.378(3) ?
C10 C11 . 1.381(3) ?
C10 N1 . 1.436(2) ?
C11 C12 . 1.390(3) ?
C11 H11 . 0.9300 ?
C12 C13 . 1.378(3) ?
C12 H12 . 0.9300 ?
C13 C14 . 1.384(3) ?
C13 C16 . 1.516(3) ?
C14 C15 . 1.385(3) ?
C14 H14 . 0.9300 ?
C15 H15 . 0.9300 ?
C16 H16A . 0.9600 ?
C16 H16B . 0.9600 ?
C16 H16C . 0.9600 ?

loop_
_cod_related_entry_id
_cod_related_entry_database
_cod_related_entry_code
1 ChemSpider 2126368
